data_1525208
loop_
_publ_author_name
'Schaefer, W.'
'Nitsche, R.'
'Scheunemann, K.'

_publ_section_title
;
 Crystal structure and magnetic properties of Cu4 Ni Si2 S7
;
_journal_name_full 'Materials Research Bulletin'
_journal_page_first 933
_journal_page_last 937
_journal_volume 15
_journal_year 1980
_chemical_formula_sum 'Cu4 Ni S7 Si2'
_chemical_name_systematic 'Cu4 Ni Si2 S7'
_space_group_IT_number 5
_symmetry_space_group_name_Hall 'C 2y'
_symmetry_space_group_name_H-M 'C 1 2 1'
_cell_angle_alpha 90
_cell_angle_beta 98.72
_cell_angle_gamma 90
_cell_formula_units_Z 2
_cell_length_a 11.551
_cell_length_b 5.313
_cell_length_c 8.165
_cell_volume 495.298
_citation_journal_id_ASTM MRBUAC
_cod_data_source_file Schaefer_MRBUAC_1980_473.cif
_cod_data_source_block Cu4Ni1S7Si2
_cod_original_cell_volume 495.2978
_cod_original_formula_sum 'Cu4 Ni1 S7 Si2'
_cod_database_code 1525208

loop_
_symmetry_equiv_pos_as_xyz
x,y,z
-x,y,-z
x+1/2,y+1/2,z
-x+1/2,y+1/2,-z

loop_
_atom_site_label
_atom_site_type_symbol
_atom_site_fract_x
_atom_site_fract_y
_atom_site_fract_z
_atom_site_occupancy
_atom_site_U_iso_or_equiv
Cu2 Cu+1 0.21 0.506 0.1395 1 0.0
Ni1 Ni+2 0 0 0 1 0.0
Cu1 Cu+1 0.1409 0.019 0.436 1 0.0
Si1 Si+4 0.4255 0.995 0.2843 1 0.0
S3 S-2 0.2861 0.776 0.3497 1 0.0
S2 S-2 0.0627 0.263 0.2174 1 0.0
S4 S-2 0.362 0.243 0.0893 1 0.0
S1 S-2 0 0.721 0.5 1 0.0
